data_1506333
loop_
_publ_author_name
'Banerjee, Sangeeta R.'
'Maresca, Kevin P.'
'Stephenson, Karin A.'
'Valliant, John F.'
'Babich, John W.'
'Graham, Wendy A.'
'Barzana, Marlene'
'Dong, Qing'
'Fischman, Alan J.'
'Zubieta, Jon'

_publ_section_title
;
 N,N-Bis(2-mercaptoethyl)methylamine:&#x00A0; A New Coligand for Tc-99m
 Labeling of Hydrazinonicotinamide Peptides
;
_journal_issue 4
_journal_name_full 'Bioconjugate Chemistry'
_journal_page_first 885
_journal_paper_doi 10.1021/bc050040y
_journal_volume 16
_journal_year 2005
_chemical_compound_source 'synthesised by authors, see text'
_chemical_formula_moiety '[C12 H10 Cl3 N6 O4 Re] 0.5CH3OH.0.5H2O. HCl '
_chemical_formula_sum 'C12.5 H14 Cl4 N6 O5 Re'
_chemical_formula_weight 656.30
_chemical_name_systematic
; 
 ? 
;
_space_group_IT_number 14
_symmetry_cell_setting monoclinic
_symmetry_space_group_name_Hall '-P 2ybc'
_symmetry_space_group_name_H-M 'P 1 21/c 1'
_atom_sites_solution_hydrogens geom
_atom_sites_solution_primary direct
_atom_sites_solution_secondary difmap
_audit_creation_method SHELXL-97
_cell_angle_alpha 90.00
_cell_angle_beta 112.9060(10)
_cell_angle_gamma 90.00
_cell_formula_units_Z 4
_cell_length_a 14.0240(8)
_cell_length_b 13.1938(8)
_cell_length_c 13.2801(8)
_cell_measurement_reflns_used 1200
_cell_measurement_temperature 91(2)
_cell_measurement_theta_max 32.91
_cell_measurement_theta_min 1.58
_cell_volume 2263.5(2)
_computing_cell_refinement 'Bruker XSCANS'
_computing_data_collection 'Bruker XSCANS'
_computing_data_reduction 'Bruker SHELXTL'
_computing_molecular_graphics 'Bruker SHELXTL'
_computing_publication_material 'Bruker SHELXTL'
_computing_structure_refinement 'SHELXL-97 (Sheldrick, 1997)'
_computing_structure_solution 'SHELXS-97 (Sheldrick, 1990)'
_diffrn_ambient_temperature 91(2)
_diffrn_measured_fraction_theta_full 0.942
_diffrn_measured_fraction_theta_max 0.942
_diffrn_measurement_device_type 'Bruker P4'
_diffrn_measurement_method '\w scans'
_diffrn_radiation_monochromator graphite
_diffrn_radiation_source 'fine-focus sealed tube'
_diffrn_radiation_type MoK\a
_diffrn_radiation_wavelength 0.71073
_diffrn_reflns_av_R_equivalents 0.0717
_diffrn_reflns_av_sigmaI/netI 0.0736
_diffrn_reflns_limit_h_max 20
_diffrn_reflns_limit_h_min -20
_diffrn_reflns_limit_k_max 19
_diffrn_reflns_limit_k_min -19
_diffrn_reflns_limit_l_max 19
_diffrn_reflns_limit_l_min -19
_diffrn_reflns_number 29608
_diffrn_reflns_theta_full 32.91
_diffrn_reflns_theta_max 32.91
_diffrn_reflns_theta_min 1.58
_diffrn_standards_decay_% 0
_diffrn_standards_interval_count 0
_diffrn_standards_interval_time 0
_diffrn_standards_number 0
_exptl_absorpt_coefficient_mu 5.875
_exptl_absorpt_correction_T_max 0.4177
_exptl_absorpt_correction_T_min 0.3213
_exptl_absorpt_correction_type multi-scan
_exptl_absorpt_process_details 'R. Blessing, Acta Cryst. (1995) A51 33-38.'
_exptl_crystal_colour 'brown red'
_exptl_crystal_density_diffrn 1.926
_exptl_crystal_density_method 'not measured'
_exptl_crystal_description bolck
_exptl_crystal_F_000 1256
_exptl_crystal_size_max 0.25
_exptl_crystal_size_mid 0.22
_exptl_crystal_size_min 0.18
_refine_diff_density_max 1.796
_refine_diff_density_min -1.652
_refine_diff_density_rms 0.290
_refine_ls_extinction_method none
_refine_ls_goodness_of_fit_ref 1.105
_refine_ls_hydrogen_treatment constr
_refine_ls_matrix_type full
_refine_ls_number_parameters 276
_refine_ls_number_reflns 7999
_refine_ls_number_restraints 0
_refine_ls_restrained_S_all 1.105
_refine_ls_R_factor_all 0.0756
_refine_ls_R_factor_gt 0.0600
_refine_ls_shift/su_max 0.001
_refine_ls_shift/su_mean 0.000
_refine_ls_structure_factor_coef Fsqd
_refine_ls_weighting_details 'calc w=1/[\s^2^(Fo^2^)+(0.0890P)^2^+12.0946P] where P=(Fo^2^+2Fc^2^)/3'
_refine_ls_weighting_scheme calc
_refine_ls_wR_factor_gt 0.1107
_refine_ls_wR_factor_ref 0.1254
_reflns_number_gt 5908
_reflns_number_total 7999
_reflns_threshold_expression >2sigma(I)
_cod_data_source_file bc050040ysi20050214_022246.cif
_cod_data_source_block compound_12a
_cod_depositor_comments
;
The following automatic conversions were performed:

'_symmetry_cell_setting' value 'Monoclinic' changed to 'monoclinic'
according to /home/saulius/struct/CIF-dictionaries/cif_core.dic
dictionary named 'cif_core.dic' version 2.4.1 from 2010-06-29.

Automatic conversion script
Id: cif_fix_values 1715 2011-07-08 13:25:40Z adriana 
;
_cod_original_cell_volume 2263.4(2)
_cod_original_sg_symbol_H-M 'P 21/c '
_cod_original_formula_sum 'C12.50 H14 Cl4 N6 O5 Re'
_cod_database_code 1506333

loop_
_symmetry_equiv_pos_as_xyz
'x, y, z'
'-x, y+1/2, -z+1/2'
'-x, -y, -z'
'x, -y-1/2, z-1/2'

loop_
_atom_site_label
_atom_site_type_symbol
_atom_site_fract_x
_atom_site_fract_y
_atom_site_fract_z
_atom_site_U_iso_or_equiv
_atom_site_adp_type
_atom_site_occupancy
_atom_site_symmetry_multiplicity
_atom_site_calc_flag
_atom_site_refinement_flags
Re1 Re 0.36820(3) 0.44350(2) 0.15412(2) 0.02937(11) Uani 1 1 d .
Cl1 Cl 0.46336(17) 0.59671(13) 0.20652(15) 0.0330(4) Uani 1 1 d .
Cl2 Cl 0.49597(17) 0.39038(14) 0.09188(15) 0.0330(4) Uani 1 1 d .
Cl3 Cl 0.3024(2) 0.27545(17) 0.1162(2) 0.0456(5) Uani 1 1 d .
O1 O 0.7638(6) 0.2549(6) 0.5950(6) 0.0522(18) Uani 1 1 d .
O2 O 0.7480(5) 0.2704(5) 0.4207(5) 0.0383(13) Uani 1 1 d .
H2 H 0.8078 0.2496 0.4462 0.057 Uiso 1 1 calc R
O3 O 0.2449(5) 0.4749(5) -0.4992(5) 0.0407(14) Uani 1 1 d .
O4 O 0.0914(6) 0.5491(6) -0.5441(6) 0.0487(17) Uani 1 1 d .
H4B H 0.0598 0.5060 -0.5894 0.073 Uiso 1 1 calc R
N1 N 0.4620(5) 0.3902(5) 0.3184(5) 0.0290(13) Uani 1 1 d .
N2 N 0.3191(6) 0.4466(5) 0.3446(6) 0.0363(15) Uani 1 1 d .
N3 N 0.2868(6) 0.4702(5) 0.2388(6) 0.0344(14) Uani 1 1 d .
H3A H 0.2272 0.4983 0.2072 0.041 Uiso 1 1 calc R
N4 N 0.1303(6) 0.5734(6) -0.2262(6) 0.0381(16) Uani 1 1 d .
H4A H 0.0877 0.6093 -0.2089 0.046 Uiso 1 1 calc R
N5 N 0.2044(6) 0.5348(7) -0.0446(6) 0.0412(17) Uani 1 1 d .
N6 N 0.2760(6) 0.4934(6) 0.0347(6) 0.0339(14) Uani 1 1 d .
C1 C 0.4158(6) 0.4024(6) 0.3896(6) 0.0295(15) Uani 1 1 d .
C2 C 0.4617(7) 0.3748(6) 0.4984(7) 0.0349(17) Uani 1 1 d .
H2A H 0.4274 0.3835 0.5453 0.042 Uiso 1 1 calc R
C3 C 0.5589(7) 0.3345(6) 0.5351(6) 0.0332(16) Uani 1 1 d .
H3 H 0.5923 0.3159 0.6081 0.040 Uiso 1 1 calc R
C4 C 0.6084(7) 0.3212(5) 0.4616(7) 0.0328(16) Uani 1 1 d .
C5 C 0.5569(6) 0.3492(5) 0.3543(6) 0.0279(14) Uani 1 1 d .
H5 H 0.5887 0.3394 0.3053 0.034 Uiso 1 1 calc R
C6 C 0.7131(7) 0.2780(6) 0.4999(7) 0.0365(17) Uani 1 1 d .
C7 C 0.2066(6) 0.5231(6) -0.1457(6) 0.0308(15) Uani 1 1 d .
C8 C 0.2788(7) 0.4692(6) -0.1716(7) 0.0309(15) Uani 1 1 d .
H8 H 0.3337 0.4370 -0.1170 0.037 Uiso 1 1 calc R
C9 C 0.2684(7) 0.4640(6) -0.2791(7) 0.0329(16) Uani 1 1 d .
H9 H 0.3164 0.4280 -0.2975 0.039 Uiso 1 1 calc R
C10 C 0.1854(6) 0.5130(6) -0.3603(6) 0.0281(14) Uani 1 1 d .
C11 C 0.1180(7) 0.5698(7) -0.3322(7) 0.0375(18) Uani 1 1 d .
H11 H 0.0646 0.6053 -0.3852 0.045 Uiso 1 1 calc R
C12 C 0.1755(7) 0.5115(6) -0.4769(7) 0.0337(16) Uani 1 1 d .
Cl4 Cl 0.0741(2) 0.5501(2) 0.2224(2) 0.0535(6) Uani 1 1 d .
H4Z H 0.0206 0.4747 0.1112 0.077 Uiso 1 1 d .
C13 C 0.9016(16) 0.7402(16) 0.728(3) 0.097(13) Uani 0.50 1 d P
H13A H 0.8918 0.7504 0.6526 0.116 Uiso 0.50 1 calc PR
H13B H 0.8769 0.7984 0.7535 0.116 Uiso 0.50 1 calc PR
H13C H 0.8638 0.6812 0.7331 0.116 Uiso 0.50 1 calc PR
O5 O 1.0056(8) 0.7264(8) 0.7900(10) 0.032(2) Uani 0.50 1 d P
H5A H 1.0378 0.7771 0.7859 0.038 Uiso 0.50 1 calc PR
O6 O 0.9414(8) 0.2120(8) 0.4733(9) 0.030(2) Uani 0.50 1 d P
H6C H 0.9866 0.1972 0.4483 0.036 Uiso 0.50 1 d P
H6B H 0.9579 0.2005 0.5504 0.036 Uiso 0.50 1 d P

loop_
_atom_site_aniso_label
_atom_site_aniso_U_11
_atom_site_aniso_U_22
_atom_site_aniso_U_33
_atom_site_aniso_U_23
_atom_site_aniso_U_13
_atom_site_aniso_U_12
Re1 0.0406(2) 0.02461(15) 0.02615(16) -0.00052(10) 0.01650(13) 0.00111(12)
Cl1 0.0488(11) 0.0205(7) 0.0316(8) 0.0015(6) 0.0176(8) 0.0015(7)
Cl2 0.0477(11) 0.0256(8) 0.0319(8) -0.0009(6) 0.0225(8) 0.0031(7)
Cl3 0.0564(14) 0.0330(10) 0.0509(12) -0.0083(9) 0.0245(11) -0.0122(9)
O1 0.047(4) 0.058(4) 0.050(4) 0.016(3) 0.016(3) 0.010(3)
O2 0.037(3) 0.042(3) 0.041(3) 0.000(3) 0.020(3) -0.003(3)
O3 0.056(4) 0.039(3) 0.035(3) -0.001(3) 0.025(3) 0.004(3)
O4 0.035(4) 0.063(5) 0.041(4) 0.001(3) 0.007(3) -0.003(3)
N1 0.040(4) 0.020(3) 0.028(3) 0.000(2) 0.014(3) 0.001(2)
N2 0.050(4) 0.033(3) 0.033(3) -0.002(3) 0.023(3) -0.002(3)
N3 0.040(4) 0.032(3) 0.036(3) 0.001(3) 0.020(3) -0.001(3)
N4 0.039(4) 0.047(4) 0.032(3) -0.004(3) 0.017(3) 0.007(3)
N5 0.039(4) 0.056(5) 0.032(4) 0.001(3) 0.017(3) 0.010(3)
N6 0.038(4) 0.036(4) 0.033(3) -0.001(3) 0.021(3) 0.003(3)
C1 0.040(4) 0.021(3) 0.030(3) -0.001(3) 0.017(3) -0.001(3)
C2 0.056(5) 0.024(3) 0.033(4) -0.001(3) 0.026(4) -0.005(3)
C3 0.047(5) 0.023(3) 0.029(3) 0.003(3) 0.014(3) -0.004(3)
C4 0.050(5) 0.016(3) 0.038(4) -0.003(3) 0.023(4) -0.003(3)
C5 0.036(4) 0.024(3) 0.023(3) 0.002(2) 0.012(3) -0.001(3)
C6 0.046(5) 0.028(4) 0.039(4) 0.003(3) 0.019(4) -0.004(3)
C7 0.032(4) 0.034(4) 0.028(3) -0.002(3) 0.013(3) 0.002(3)
C8 0.038(4) 0.024(3) 0.035(4) 0.002(3) 0.019(3) 0.002(3)
C9 0.040(4) 0.030(4) 0.034(4) -0.002(3) 0.019(3) 0.003(3)
C10 0.036(4) 0.026(3) 0.026(3) -0.002(3) 0.016(3) -0.002(3)
C11 0.036(4) 0.045(5) 0.033(4) -0.001(3) 0.015(3) 0.000(3)
C12 0.044(5) 0.026(4) 0.033(4) -0.003(3) 0.017(4) -0.002(3)
Cl4 0.0489(14) 0.0721(18) 0.0410(12) 0.0061(11) 0.0190(11) 0.0038(12)
C13 0.027(10) 0.030(10) 0.23(4) 0.021(16) 0.045(17) 0.006(8)
O5 0.019(5) 0.026(5) 0.049(6) -0.011(5) 0.012(5) 0.006(4)
O6 0.021(5) 0.032(5) 0.043(6) -0.001(4) 0.019(5) 0.002(4)

loop_
_atom_type_symbol
_atom_type_description
_atom_type_scat_dispersion_real
_atom_type_scat_dispersion_imag
_atom_type_scat_source
C C 0.0033 0.0016 'International Tables Vol C Tables 4.2.6.8 and 6.1.1.4'
H H 0.0000 0.0000 'International Tables Vol C Tables 4.2.6.8 and 6.1.1.4'
N N 0.0061 0.0033 'International Tables Vol C Tables 4.2.6.8 and 6.1.1.4'
O O 0.0106 0.0060 'International Tables Vol C Tables 4.2.6.8 and 6.1.1.4'
Cl Cl 0.1484 0.1585 'International Tables Vol C Tables 4.2.6.8 and 6.1.1.4'
Re Re -1.0185 7.2310 'International Tables Vol C Tables 4.2.6.8 and 6.1.1.4'

loop_
_geom_angle_atom_site_label_1
_geom_angle_atom_site_label_2
_geom_angle_atom_site_label_3
_geom_angle
N6 Re1 N3 93.6(3)
N6 Re1 N1 168.5(3)
N3 Re1 N1 74.8(3)
N6 Re1 Cl2 101.0(2)
N3 Re1 Cl2 165.3(2)
N1 Re1 Cl2 90.57(18)
N6 Re1 Cl1 94.5(2)
N3 Re1 Cl1 93.8(2)
N1 Re1 Cl1 85.97(17)
Cl2 Re1 Cl1 86.47(7)
N6 Re1 Cl3 94.0(3)
N3 Re1 Cl3 91.4(2)
N1 Re1 Cl3 86.82(17)
Cl2 Re1 Cl3 86.20(8)
Cl1 Re1 Cl3 169.66(8)
C6 O2 H2 109.5
C12 O4 H4B 109.5
C5 N1 C1 118.7(7)
C5 N1 Re1 128.0(5)
C1 N1 Re1 113.3(5)
N3 N2 C1 115.4(7)
N2 N3 Re1 122.5(6)
N2 N3 H3A 118.7
Re1 N3 H3A 118.7
C11 N4 C7 123.0(7)
C11 N4 H4A 118.5
C7 N4 H4A 118.5
N6 N5 C7 117.2(7)
N5 N6 Re1 173.1(6)
N1 C1 N2 114.0(7)
N1 C1 C2 123.1(8)
N2 C1 C2 122.9(7)
C3 C2 C1 118.1(7)
C3 C2 H2A 121.0
C1 C2 H2A 121.0
C2 C3 C4 119.6(7)
C2 C3 H3 120.2
C4 C3 H3 120.2
C5 C4 C3 118.8(8)
C5 C4 C6 121.0(7)
C3 C4 C6 120.2(8)
N1 C5 C4 121.7(7)
N1 C5 H5 119.1
C4 C5 H5 119.1
O1 C6 O2 123.7(9)
O1 C6 C4 123.8(8)
O2 C6 C4 112.5(7)
N4 C7 N5 114.0(7)
N4 C7 C8 119.0(7)
N5 C7 C8 126.9(8)
C9 C8 C7 119.3(8)
C9 C8 H8 120.3
C7 C8 H8 120.3
C8 C9 C10 119.7(7)
C8 C9 H9 120.2
C10 C9 H9 120.2
C11 C10 C9 119.9(7)
C11 C10 C12 119.6(7)
C9 C10 C12 120.3(7)
N4 C11 C10 118.9(8)
N4 C11 H11 120.6
C10 C11 H11 120.6
O3 C12 O4 126.4(8)
O3 C12 C10 119.5(8)
O4 C12 C10 114.1(8)
O5 C13 H13A 109.5
O5 C13 H13B 109.5
H13A C13 H13B 109.5
O5 C13 H13C 109.5
H13A C13 H13C 109.5
H13B C13 H13C 109.5
C13 O5 H5A 109.5
H6C O6 H6B 118.2(12)

loop_
_geom_bond_atom_site_label_1
_geom_bond_atom_site_label_2
_geom_bond_distance
Re1 N6 1.739(7)
Re1 N3 1.921(7)
Re1 N1 2.179(6)
Re1 Cl2 2.3532(19)
Re1 Cl1 2.3725(19)
Re1 Cl3 2.379(2)
O1 C6 1.222(11)
O2 C6 1.325(10)
O2 H2 0.8200
O3 C12 1.221(10)
O4 C12 1.270(11)
O4 H4B 0.8200
N1 C5 1.341(10)
N1 C1 1.349(10)
N2 N3 1.335(10)
N2 C1 1.380(11)
N3 H3A 0.8600
N4 C11 1.351(11)
N4 C7 1.356(11)
N4 H4A 0.8600
N5 N6 1.262(10)
N5 C7 1.364(10)
C1 C2 1.383(11)
C2 C3 1.364(12)
C2 H2A 0.9300
C3 C4 1.412(11)
C3 H3 0.9300
C4 C5 1.374(11)
C4 C6 1.468(13)
C5 H5 0.9300
C7 C8 1.386(11)
C8 C9 1.379(11)
C8 H8 0.9300
C9 C10 1.400(11)
C9 H9 0.9300
C10 C11 1.367(12)
C10 C12 1.500(10)
C11 H11 0.9300
Cl4 H4Z 1.6900
C13 O5 1.38(3)
C13 H13A 0.9600
C13 H13B 0.9600
C13 H13C 0.9600
O5 H5A 0.8200
O6 H6C 0.845(10)
O6 H6B 0.971(11)

loop_
_geom_torsion_atom_site_label_1
_geom_torsion_atom_site_label_2
_geom_torsion_atom_site_label_3
_geom_torsion_atom_site_label_4
_geom_torsion
N6 Re1 N1 C5 -176.7(13)
N3 Re1 N1 C5 -178.9(7)
Cl2 Re1 N1 C5 2.6(6)
Cl1 Re1 N1 C5 -83.9(6)
Cl3 Re1 N1 C5 88.7(6)
N6 Re1 N1 C1 2.8(17)
N3 Re1 N1 C1 0.5(5)
Cl2 Re1 N1 C1 -178.0(5)
Cl1 Re1 N1 C1 95.6(5)
Cl3 Re1 N1 C1 -91.8(5)
C1 N2 N3 Re1 0.5(10)
N6 Re1 N3 N2 179.9(7)
N1 Re1 N3 N2 -0.6(6)
Cl2 Re1 N3 N2 5.4(14)
Cl1 Re1 N3 N2 -85.3(6)
Cl3 Re1 N3 N2 85.7(6)
C5 N1 C1 N2 179.1(7)
Re1 N1 C1 N2 -0.4(8)
C5 N1 C1 C2 0.2(11)
Re1 N1 C1 C2 -179.4(6)
N3 N2 C1 N1 0.0(10)
N3 N2 C1 C2 178.9(7)
N1 C1 C2 C3 0.8(12)
N2 C1 C2 C3 -178.0(7)
C1 C2 C3 C4 -0.8(11)
C2 C3 C4 C5 -0.1(11)
C2 C3 C4 C6 179.9(7)
C1 N1 C5 C4 -1.2(11)
Re1 N1 C5 C4 178.3(5)
C3 C4 C5 N1 1.2(11)
C6 C4 C5 N1 -178.9(7)
C5 C4 C6 O1 177.5(8)
C3 C4 C6 O1 -2.5(13)
C5 C4 C6 O2 -0.2(11)
C3 C4 C6 O2 179.8(7)
C11 N4 C7 N5 -178.6(8)
C11 N4 C7 C8 3.2(13)
N6 N5 C7 N4 -177.1(8)
N6 N5 C7 C8 0.9(14)
N4 C7 C8 C9 -3.1(12)
N5 C7 C8 C9 179.0(9)
C7 C8 C9 C10 0.0(12)
C8 C9 C10 C11 3.2(12)
C8 C9 C10 C12 177.5(7)
C7 N4 C11 C10 0.0(14)
C9 C10 C11 N4 -3.2(13)
C12 C10 C11 N4 -177.5(8)
C11 C10 C12 O3 168.1(8)
C9 C10 C12 O3 -6.3(12)
C11 C10 C12 O4 -12.8(11)
C9 C10 C12 O4 172.8(8)
